data_1564456
loop_
_publ_author_name
'Weinert, Hanns Micha'
'W\"olper, Christoph'
'Haak, Julia'
'Cutsail III, George'
'Schulz, Stephan'

_publ_section_title
;
 Synthesis, Structure and Bonding Nature of Heavy Dipnictene Radical
 Anions
;
_journal_name_full 'Chemical Science'
_journal_paper_doi 10.1039/D1SC04230K
_journal_year 2021
_chemical_formula_sum 'C89 H143 Bi2 Ga2 K N6 O8'
_chemical_formula_weight 2021.59
_space_group_crystal_system monoclinic
_space_group_IT_number 14
_space_group_name_Hall '-P 2ybc'
_space_group_name_H-M_alt 'P 1 21/c 1'
_atom_sites_solution_hydrogens geom
_atom_sites_solution_primary direct
_atom_sites_solution_secondary difmap
_audit_creation_method SHELXL-2017/1
_audit_update_record
;
2021-04-28 deposited with the CCDC.	2021-08-30 downloaded from the CCDC.
;
_cell_angle_alpha 90
_cell_angle_beta 101.573(5)
_cell_angle_gamma 90
_cell_formula_units_Z 4
_cell_length_a 19.493(2)
_cell_length_b 17.962(2)
_cell_length_c 30.744(4)
_cell_measurement_reflns_used 9450
_cell_measurement_temperature 100(2)
_cell_measurement_theta_max 24.76
_cell_measurement_theta_min 2.38
_cell_volume 10546(2)
_computing_cell_refinement 'BRUKER APEX3(v2019.1-0)'
_computing_data_collection 'BRUKER APEX3(v2019.1-0)'
_computing_data_reduction 'BRUKER APEX3(v2019.1-0)'
_computing_molecular_graphics 'ORTEP/PLATON (Spek)'
_computing_publication_material 'BRUKER AXS SHELXTL (c) 2008 / Vers. 2008/4'
_computing_structure_refinement 'SHELXL-2017/1 (Sheldrick, 2017)'
_computing_structure_solution 'BRUKER APEX3(v2019.1-0)'
_diffrn_ambient_temperature 100(2)
_diffrn_detector_area_resol_mean 512
_diffrn_measured_fraction_theta_full 0.999
_diffrn_measured_fraction_theta_max 1.000
_diffrn_measurement_device_type 'Bruker D8 KAPPA II (APEX II detector)'
_diffrn_measurement_method 'Data collection strategy APEX 3/QUEEN'
_diffrn_radiation_monochromator 'Triumph Goebel mirror'
_diffrn_radiation_source 'fine-focus sealed tube'
_diffrn_radiation_type MoK\a
_diffrn_radiation_wavelength 0.71073
_diffrn_reflns_av_R_equivalents 0.1112
_diffrn_reflns_av_unetI/netI 0.0598
_diffrn_reflns_Laue_measured_fraction_full 0.999
_diffrn_reflns_Laue_measured_fraction_max 1.000
_diffrn_reflns_limit_h_max 27
_diffrn_reflns_limit_h_min -27
_diffrn_reflns_limit_k_max 25
_diffrn_reflns_limit_k_min -25
_diffrn_reflns_limit_l_max 43
_diffrn_reflns_limit_l_min -43
_diffrn_reflns_number 338181
_diffrn_reflns_point_group_measured_fraction_full 0.999
_diffrn_reflns_point_group_measured_fraction_max 1.000
_diffrn_reflns_theta_full 25.242
_diffrn_reflns_theta_max 30.508
_diffrn_reflns_theta_min 1.320
_exptl_absorpt_coefficient_mu 3.920
_exptl_absorpt_correction_T_max 0.75
_exptl_absorpt_correction_T_min 0.49
_exptl_absorpt_correction_type multi-scan
_exptl_absorpt_process_details
; 
 SADABS
 R.H. Blessing, Acta Cryst. (1995) A51 33-38 
;
_exptl_crystal_colour 'brownish orange'
_exptl_crystal_density_diffrn 1.273
_exptl_crystal_description needle
_exptl_crystal_F_000 4120
_exptl_crystal_size_max 0.376
_exptl_crystal_size_mid 0.104
_exptl_crystal_size_min 0.070
_refine_diff_density_max 4.127
_refine_diff_density_min -1.746
_refine_diff_density_rms 0.124
_refine_ls_extinction_method none
_refine_ls_goodness_of_fit_ref 1.023
_refine_ls_hydrogen_treatment constr
_refine_ls_matrix_type full
_refine_ls_number_parameters 1091
_refine_ls_number_reflns 32182
_refine_ls_number_restraints 113
_refine_ls_restrained_S_all 1.022
_refine_ls_R_factor_all 0.0838
_refine_ls_R_factor_gt 0.0433
_refine_ls_shift/su_max 0.002
_refine_ls_shift/su_mean 0.000
_refine_ls_structure_factor_coef Fsqd
_refine_ls_weighting_details 'w=1/[\s^2^(Fo^2^)+(0.0343P)^2^+20.5495P] where P=(Fo^2^+2Fc^2^)/3'
_refine_ls_weighting_scheme calc
_refine_ls_wR_factor_gt 0.0851
_refine_ls_wR_factor_ref 0.0985
_reflns_Friedel_coverage 0.000
_reflns_number_gt 21665
_reflns_number_total 32182
_reflns_threshold_expression 'I > 2\s(I)'
_cod_data_source_file d1sc04230k2.cif
_cod_data_source_block mw_022_16m_sq
_cod_depositor_comments
;
The following automatic conversions were performed:

data item '_atom_sites_solution_secondary' value 'diffmap' was
changed to 'difmap'.

Automatic conversion script
Id: cif_fix_values 7556 2019-12-06 15:28:31Z antanas 
;
_cod_original_sg_symbol_H-M 'P 21/c'
_cod_database_code 1564456
_shelx_shelxl_version_number 2017/1
_shelx_space_group_comment
;
The symmetry employed for this shelxl refinement is uniquely defined
by the following loop, which should always be used as a source of
symmetry information in preference to the above space-group names.
They are only intended as comments.
;
_shelx_estimated_absorpt_t_min 0.320
_shelx_estimated_absorpt_t_max 0.771

loop_
_space_group_symop_operation_xyz
'x, y, z'
'-x, y+1/2, -z+1/2'
'-x, -y, -z'
'x, -y-1/2, z-1/2'

loop_
_atom_site_label
_atom_site_type_symbol
_atom_site_fract_x
_atom_site_fract_y
_atom_site_fract_z
_atom_site_U_iso_or_equiv
_atom_site_adp_type
_atom_site_occupancy
_atom_site_site_symmetry_order
_atom_site_calc_flag
_atom_site_refinement_flags_posn
_atom_site_refinement_flags_adp
_atom_site_refinement_flags_occupancy
_atom_site_disorder_assembly
_atom_site_disorder_group
Bi1_1 Bi 0.22004(2) 0.22802(2) 0.34374(2) 0.02881(4) Uani 1 1 d . . . . .
Bi2_1 Bi 0.28300(2) 0.33521(2) 0.29166(2) 0.02694(4) Uani 1 1 d . . . . .
Ga1_1 Ga 0.33331(2) 0.18100(2) 0.40290(2) 0.02380(9) Uani 1 1 d . . . . .
Ga2_1 Ga 0.16711(2) 0.37682(2) 0.23447(2) 0.02144(8) Uani 1 1 d . . . . .
N1_1 N 0.33216(18) 0.22557(18) 0.46439(10) 0.0268(7) Uani 1 1 d . . . . .
N2_1 N 0.32408(18) 0.07558(18) 0.42571(11) 0.0302(8) Uani 1 1 d . . . . .
N3_1 N 0.07694(16) 0.40800(17) 0.25248(10) 0.0232(7) Uani 1 1 d . . . . .
N4_1 N 0.18580(16) 0.48263(16) 0.21614(10) 0.0230(7) Uani 1 1 d . . . . .
N5_1 N 0.42850(18) 0.1825(2) 0.39820(11) 0.0322(8) Uani 1 1 d . . . . .
N6_1 N 0.13339(18) 0.32833(18) 0.17932(11) 0.0293(7) Uani 1 1 d . . . . .
C1_1 C 0.3589(2) 0.1878(2) 0.50117(13) 0.0293(9) Uani 1 1 d . . . . .
C2_1 C 0.3714(2) 0.1107(2) 0.50175(13) 0.0327(9) Uani 1 1 d . . . . .
H2_1 H 0.398435 0.091624 0.528602 0.039 Uiso 1 1 calc R U . . .
C3_1 C 0.3494(2) 0.0578(2) 0.46811(15) 0.0360(10) Uani 1 1 d . . . . .
C4_1 C 0.3780(3) 0.2265(3) 0.54573(13) 0.0377(10) Uani 1 1 d . . . . .
H4A_1 H 0.429072 0.229739 0.554694 0.057 Uiso 1 1 calc R U . . .
H4B_1 H 0.359307 0.198143 0.567976 0.057 Uiso 1 1 calc R U . . .
H4C_1 H 0.357995 0.276770 0.543344 0.057 Uiso 1 1 calc R U . . .
C5_1 C 0.3559(3) -0.0232(3) 0.48257(16) 0.0489(13) Uani 1 1 d . . . . .
H5A_1 H 0.315565 -0.051246 0.466521 0.073 Uiso 1 1 calc R U . . .
H5B_1 H 0.357325 -0.026376 0.514559 0.073 Uiso 1 1 calc R U . . .
H5C_1 H 0.399081 -0.044189 0.475955 0.073 Uiso 1 1 calc R U . . .
C6_1 C 0.3040(2) 0.2996(2) 0.46859(13) 0.0307(9) Uani 1 1 d . . . . .
C7_1 C 0.3417(2) 0.3640(2) 0.46186(13) 0.0333(10) Uani 1 1 d . . . . .
C8_1 C 0.3105(3) 0.4334(3) 0.46485(15) 0.0446(12) Uani 1 1 d . . . . .
H8_1 H 0.335167 0.477140 0.459739 0.054 Uiso 1 1 calc R U . . .
C9_1 C 0.2456(3) 0.4402(3) 0.47492(16) 0.0484(13) Uani 1 1 d . . . . .
H9_1 H 0.225967 0.488035 0.477361 0.058 Uiso 1 1 calc R U . . .
C10_1 C 0.2089(3) 0.3773(3) 0.48148(15) 0.0448(12) Uani 1 1 d . . . . .
H10_1 H 0.164070 0.382349 0.488848 0.054 Uiso 1 1 calc R U . . .
C11_1 C 0.2361(2) 0.3055(3) 0.47755(14) 0.0359(10) Uani 1 1 d . . . . .
C12_1 C 0.4154(3) 0.3603(3) 0.45354(15) 0.0386(10) Uani 1 1 d . . . . .
H12_1 H 0.425196 0.307599 0.446326 0.046 Uiso 1 1 calc R U . . .
C13_1 C 0.4688(3) 0.3831(3) 0.49518(16) 0.0496(13) Uani 1 1 d . . . . .
H13A_1 H 0.516325 0.376505 0.489819 0.074 Uiso 1 1 calc R U . . .
H13B_1 H 0.462585 0.351994 0.520269 0.074 Uiso 1 1 calc R U . . .
H13C_1 H 0.461645 0.435512 0.502033 0.074 Uiso 1 1 calc R U . . .
C14_1 C 0.4254(3) 0.4097(3) 0.41410(16) 0.0517(14) Uani 1 1 d . . . . .
H14A_1 H 0.388157 0.399064 0.388311 0.078 Uiso 1 1 calc R U . . .
H14B_1 H 0.470996 0.399133 0.406714 0.078 Uiso 1 1 calc R U . . .
H14C_1 H 0.423237 0.462284 0.422276 0.078 Uiso 1 1 calc R U . . .
C15_1 C 0.1918(2) 0.2380(3) 0.48403(14) 0.0389(11) Uani 1 1 d . . . . .
H15_1 H 0.216075 0.192815 0.475585 0.047 Uiso 1 1 calc R U . . .
C16_1 C 0.1841(3) 0.2283(4) 0.53238(17) 0.0624(16) Uani 1 1 d . . . . .
H16A_1 H 0.158921 0.271062 0.541303 0.094 Uiso 1 1 calc R U . . .
H16B_1 H 0.230560 0.224883 0.551641 0.094 Uiso 1 1 calc R U . . .
H16C_1 H 0.157744 0.182582 0.535096 0.094 Uiso 1 1 calc R U . . .
C17_1 C 0.1196(2) 0.2411(3) 0.45428(16) 0.0480(13) Uani 1 1 d . . . . .
H17A_1 H 0.124298 0.246302 0.423280 0.072 Uiso 1 1 calc R U . . .
H17B_1 H 0.093787 0.283829 0.462638 0.072 Uiso 1 1 calc R U . . .
H17C_1 H 0.094126 0.195143 0.457716 0.072 Uiso 1 1 calc R U . . .
C18_1 C 0.2923(2) 0.0169(2) 0.39603(14) 0.0351(10) Uani 1 1 d . . . . .
C19_1 C 0.3322(3) -0.0286(3) 0.37339(16) 0.0432(12) Uani 1 1 d . . . . .
C20_1 C 0.2983(3) -0.0861(3) 0.34653(18) 0.0535(14) Uani 1 1 d . . . . .
H20_1 H 0.324557 -0.116900 0.330783 0.064 Uiso 1 1 calc R U . . .
C21_1 C 0.2282(3) -0.0986(3) 0.34261(19) 0.0561(15) Uani 1 1 d . . . . .
H21_1 H 0.206506 -0.139082 0.325180 0.067 Uiso 1 1 calc R U . . .
C22_1 C 0.1889(3) -0.0529(3) 0.36383(17) 0.0479(12) Uani 1 1 d . . . . .
H22_1 H 0.140102 -0.061774 0.360474 0.058 Uiso 1 1 calc R U . . .
C23_1 C 0.2194(3) 0.0069(2) 0.39042(14) 0.0371(10) Uani 1 1 d . . . . .
C24_1 C 0.4105(3) -0.0190(3) 0.3771(2) 0.0628(17) Uani 1 1 d . . . . .
H24_1 H 0.426414 0.022233 0.398622 0.075 Uiso 1 1 calc R U . . .
C25_1 C 0.4519(4) -0.0906(5) 0.3948(3) 0.101(3) Uani 1 1 d . . . . .
H25A_1 H 0.437989 -0.131482 0.373811 0.152 Uiso 1 1 calc R U . . .
H25B_1 H 0.441536 -0.103951 0.423719 0.152 Uiso 1 1 calc R U . . .
H25C_1 H 0.502203 -0.081286 0.398057 0.152 Uiso 1 1 calc R U . . .
C26_1 C 0.4281(3) 0.0027(4) 0.3326(2) 0.0719(19) Uani 1 1 d . . . . .
H26A_1 H 0.410683 -0.035633 0.310488 0.108 Uiso 1 1 calc R U . . .
H26B_1 H 0.479006 0.007242 0.335941 0.108 Uiso 1 1 calc R U . . .
H26C_1 H 0.406006 0.050509 0.322859 0.108 Uiso 1 1 calc R U . . .
C27_1 C 0.1738(2) 0.0565(3) 0.41336(15) 0.0406(11) Uani 1 1 d . . . . .
H27_1 H 0.197067 0.106278 0.417910 0.049 Uiso 1 1 calc R U . . .
C28_1 C 0.1687(3) 0.0265(4) 0.45917(18) 0.0622(16) Uani 1 1 d . . . . .
H28A_1 H 0.151261 -0.024778 0.456298 0.093 Uiso 1 1 calc R U . . .
H28B_1 H 0.136421 0.057634 0.471909 0.093 Uiso 1 1 calc R U . . .
H28C_1 H 0.215117 0.027528 0.478647 0.093 Uiso 1 1 calc R U . . .
C29_1 C 0.1010(3) 0.0684(3) 0.38490(17) 0.0470(12) Uani 1 1 d . . . . .
H29A_1 H 0.105342 0.089682 0.356210 0.071 Uiso 1 1 calc R U . . .
H29B_1 H 0.074552 0.102698 0.400105 0.071 Uiso 1 1 calc R U . . .
H29C_1 H 0.076444 0.020640 0.380105 0.071 Uiso 1 1 calc R U . . .
C30_1 C 0.03896(19) 0.4635(2) 0.23064(12) 0.0238(8) Uani 1 1 d . . . . .
C31_1 C 0.0636(2) 0.5133(2) 0.20228(13) 0.0252(8) Uani 1 1 d . . . . .
H31_1 H 0.028852 0.541796 0.183314 0.030 Uiso 1 1 calc R U . . .
C32_1 C 0.1328(2) 0.5265(2) 0.19825(12) 0.0243(8) Uani 1 1 d . . . . .
C33_1 C -0.0351(2) 0.4769(2) 0.23697(14) 0.0304(9) Uani 1 1 d . . . . .
H33A_1 H -0.061414 0.503808 0.211240 0.046 Uiso 1 1 calc R U . . .
H33B_1 H -0.033898 0.506481 0.263882 0.046 Uiso 1 1 calc R U . . .
H33C_1 H -0.057830 0.429000 0.239879 0.046 Uiso 1 1 calc R U . . .
C34_1 C 0.1460(2) 0.5954(2) 0.17239(15) 0.0328(9) Uani 1 1 d . . . . .
H34A_1 H 0.164033 0.580404 0.146165 0.049 Uiso 1 1 calc R U . . .
H34B_1 H 0.180337 0.627330 0.191312 0.049 Uiso 1 1 calc R U . . .
H34C_1 H 0.102021 0.622810 0.163017 0.049 Uiso 1 1 calc R U . . .
C35_1 C 0.0503(2) 0.3717(2) 0.28804(13) 0.0271(8) Uani 1 1 d . . . . .
C36_1 C 0.0214(2) 0.3002(2) 0.28200(15) 0.0338(10) Uani 1 1 d . . . . .
C37_1 C -0.0031(2) 0.2672(3) 0.31724(17) 0.0428(12) Uani 1 1 d . . . . .
H37_1 H -0.022841 0.218689 0.313663 0.051 Uiso 1 1 calc R U . . .
C38_1 C 0.0009(2) 0.3040(3) 0.35712(18) 0.0468(13) Uani 1 1 d . . . . .
H38_1 H -0.016263 0.280857 0.380578 0.056 Uiso 1 1 calc R U . . .
C39_1 C 0.0298(2) 0.3743(3) 0.36300(16) 0.0408(11) Uani 1 1 d . . . . .
H39_1 H 0.032510 0.399285 0.390525 0.049 Uiso 1 1 calc R U . . .
C40_1 C 0.0553(2) 0.4091(3) 0.32866(14) 0.0329(9) Uani 1 1 d . . . . .
C41_1 C 0.0133(2) 0.2589(2) 0.23858(16) 0.0369(10) Uani 1 1 d . . . . .
H41_1 H 0.047212 0.280698 0.221601 0.044 Uiso 1 1 calc R U . . .
C42_1 C -0.0606(3) 0.2683(3) 0.21055(18) 0.0517(13) Uani 1 1 d . . . . .
H42A_1 H -0.070116 0.321354 0.204660 0.078 Uiso 1 1 calc R U . . .
H42B_1 H -0.094849 0.247944 0.226693 0.078 Uiso 1 1 calc R U . . .
H42C_1 H -0.063996 0.241765 0.182355 0.078 Uiso 1 1 calc R U . . .
C43_1 C 0.0303(3) 0.1751(3) 0.2456(2) 0.0603(16) Uani 1 1 d . . . . .
H43A_1 H -0.006177 0.151066 0.258433 0.090 Uiso 1 1 calc R U . . .
H43B_1 H 0.075711 0.169225 0.265719 0.090 Uiso 1 1 calc R U . . .
H43C_1 H 0.031938 0.151956 0.216926 0.090 Uiso 1 1 calc R U . . .
C44_1 C 0.0889(2) 0.4859(3) 0.33828(14) 0.0369(10) Uani 1 1 d . . . . .
H44_1 H 0.100650 0.505759 0.310270 0.044 Uiso 1 1 calc R U . . .
C45_1 C 0.0405(3) 0.5419(3) 0.35517(18) 0.0521(13) Uani 1 1 d . . . . .
H45A_1 H -0.004964 0.543036 0.334664 0.078 Uiso 1 1 calc R U . . .
H45B_1 H 0.061730 0.591571 0.356903 0.078 Uiso 1 1 calc R U . . .
H45C_1 H 0.034045 0.526789 0.384707 0.078 Uiso 1 1 calc R U . . .
C46_1 C 0.1566(3) 0.4775(3) 0.37274(17) 0.0503(13) Uani 1 1 d . . . . .
H46A_1 H 0.188793 0.444699 0.361061 0.076 Uiso 1 1 calc R U . . .
H46B_1 H 0.146133 0.455933 0.399956 0.076 Uiso 1 1 calc R U . . .
H46C_1 H 0.178339 0.526477 0.379341 0.076 Uiso 1 1 calc R U . . .
C47_1 C 0.2561(2) 0.5101(2) 0.21868(13) 0.0249(8) Uani 1 1 d . . . . .
C48_1 C 0.2930(2) 0.4949(2) 0.18467(14) 0.0299(9) Uani 1 1 d . . . . .
C49_1 C 0.3583(2) 0.5284(2) 0.18755(16) 0.0360(10) Uani 1 1 d . . . . .
H49_1 H 0.383531 0.519799 0.164615 0.043 Uiso 1 1 calc R U . . .
C50_1 C 0.3872(2) 0.5734(2) 0.22266(17) 0.0397(11) Uani 1 1 d . . . . .
H50_1 H 0.430963 0.597112 0.223344 0.048 Uiso 1 1 calc R U . . .
C51_1 C 0.3520(2) 0.5837(2) 0.25678(16) 0.0367(10) Uani 1 1 d . . . . .
H51_1 H 0.372696 0.613555 0.281437 0.044 Uiso 1 1 calc R U . . .
C52_1 C 0.2870(2) 0.5517(2) 0.25614(14) 0.0286(9) Uani 1 1 d . . . . .
C53_1 C 0.2667(3) 0.4419(3) 0.14720(15) 0.0401(11) Uani 1 1 d . . . . .
H53_1 H 0.219592 0.423604 0.150653 0.048 Uiso 1 1 calc R U . . .
C54_1 C 0.2584(3) 0.4775(4) 0.10113(17) 0.0619(16) Uani 1 1 d . . . . .
H54A_1 H 0.240114 0.440479 0.078328 0.093 Uiso 1 1 calc R U . . .
H54B_1 H 0.304074 0.495286 0.096749 0.093 Uiso 1 1 calc R U . . .
H54C_1 H 0.225799 0.519483 0.098866 0.093 Uiso 1 1 calc R U . . .
C55_1 C 0.3162(3) 0.3738(3) 0.15072(18) 0.0537(14) Uani 1 1 d . . . . .
H55A_1 H 0.296741 0.337278 0.127905 0.081 Uiso 1 1 calc R U . . .
H55B_1 H 0.320787 0.351177 0.180162 0.081 Uiso 1 1 calc R U . . .
H55C_1 H 0.362310 0.390005 0.146332 0.081 Uiso 1 1 calc R U . . .
C56_1 C 0.2511(2) 0.5608(2) 0.29591(14) 0.0337(9) Uani 1 1 d . . . . .
H56_1 H 0.219570 0.516999 0.296052 0.040 Uiso 1 1 calc R U . . .
C57_1 C 0.2061(3) 0.6304(3) 0.29301(18) 0.0507(13) Uani 1 1 d . . . . .
H57A_1 H 0.235569 0.674538 0.292949 0.076 Uiso 1 1 calc R U . . .
H57B_1 H 0.183227 0.632343 0.318614 0.076 Uiso 1 1 calc R U . . .
H57C_1 H 0.170384 0.629056 0.265578 0.076 Uiso 1 1 calc R U . . .
C58_1 C 0.3038(3) 0.5604(3) 0.33972(16) 0.0463(12) Uani 1 1 d . . . . .
H58A_1 H 0.332191 0.514964 0.341749 0.069 Uiso 1 1 calc R U . . .
H58B_1 H 0.278876 0.561759 0.364384 0.069 Uiso 1 1 calc R U . . .
H58C_1 H 0.334357 0.604018 0.341237 0.069 Uiso 1 1 calc R U . . .
C59_1 C 0.4509(2) 0.2325(2) 0.36658(15) 0.0348(10) Uani 1 1 d . . . . .
H59A_1 H 0.483855 0.269263 0.383310 0.042 Uiso 1 1 calc R U . . .
H59B_1 H 0.409469 0.260297 0.350761 0.042 Uiso 1 1 calc R U . . .
C60_1 C 0.4860(3) 0.1957(3) 0.33226(17) 0.0498(13) Uani 1 1 d . . . . .
H60A_1 H 0.452053 0.164132 0.312747 0.075 Uiso 1 1 calc R U . . .
H60B_1 H 0.525299 0.165094 0.347348 0.075 Uiso 1 1 calc R U . . .
H60C_1 H 0.503408 0.234069 0.314552 0.075 Uiso 1 1 calc R U . . .
C61_1 C 0.4858(2) 0.1475(3) 0.42940(15) 0.0395(11) Uani 1 1 d . . . . .
H61A_1 H 0.518780 0.125792 0.412195 0.047 Uiso 1 1 calc R U . . .
H61B_1 H 0.466261 0.105817 0.444126 0.047 Uiso 1 1 calc R U . . .
C62_1 C 0.5275(3) 0.1975(3) 0.46542(18) 0.0507(13) Uani 1 1 d . . . . .
H62A_1 H 0.545017 0.240846 0.451578 0.076 Uiso 1 1 calc R U . . .
H62B_1 H 0.567125 0.169595 0.482462 0.076 Uiso 1 1 calc R U . . .
H62C_1 H 0.497157 0.214317 0.485309 0.076 Uiso 1 1 calc R U . . .
C63_1 C 0.0676(4) 0.3453(4) 0.1493(2) 0.0317(18) Uani 0.654(10) 1 d D . P A 3
H63A_1 H 0.036811 0.371759 0.166136 0.038 Uiso 0.654(10) 1 calc R U P A 3
H63B_1 H 0.044273 0.297803 0.138642 0.038 Uiso 0.654(10) 1 calc R U P A 3
C64_1 C 0.0741(4) 0.3922(5) 0.1091(2) 0.047(2) Uani 0.654(10) 1 d D . P A 3
H64A_1 H 0.104913 0.366972 0.092235 0.071 Uiso 0.654(10) 1 calc R U P A 3
H64B_1 H 0.093826 0.440909 0.119039 0.071 Uiso 0.654(10) 1 calc R U P A 3
H64C_1 H 0.027678 0.398899 0.090157 0.071 Uiso 0.654(10) 1 calc R U P A 3
C63'_1 C 0.0955(7) 0.3677(8) 0.1381(5) 0.035(4) Uani 0.346(10) 1 d D . P A 4
H63C_1 H 0.113167 0.348223 0.112297 0.042 Uiso 0.346(10) 1 calc R U P A 4
H63D_1 H 0.107375 0.421324 0.140886 0.042 Uiso 0.346(10) 1 calc R U P A 4
C64'_1 C 0.0154(6) 0.3599(9) 0.1285(5) 0.045(4) Uani 0.346(10) 1 d D . P A 4
H64D_1 H -0.004819 0.390824 0.102815 0.068 Uiso 0.346(10) 1 calc R U P A 4
H64E_1 H -0.002662 0.376212 0.154420 0.068 Uiso 0.346(10) 1 calc R U P A 4
H64F_1 H 0.002665 0.307732 0.121965 0.068 Uiso 0.346(10) 1 calc R U P A 4
C65_1 C 0.1710(15) 0.2689(11) 0.1655(9) 0.042(2) Uani 0.67(3) 1 d D . P A 5
H65A_1 H 0.218629 0.268546 0.184219 0.051 Uiso 0.67(3) 1 calc R U P A 5
H65B_1 H 0.175969 0.278655 0.134572 0.051 Uiso 0.67(3) 1 calc R U P A 5
C66_1 C 0.1396(7) 0.1919(5) 0.1672(8) 0.086(5) Uani 0.67(3) 1 d D . P A 5
H66A_1 H 0.089258 0.193839 0.154655 0.129 Uiso 0.67(3) 1 calc R U P A 5
H66B_1 H 0.147050 0.174989 0.198056 0.129 Uiso 0.67(3) 1 calc R U P A 5
H66C_1 H 0.162195 0.157175 0.149856 0.129 Uiso 0.67(3) 1 calc R U P A 5
C65'_1 C 0.164(3) 0.257(3) 0.1672(19) 0.042(2) Uani 0.33(3) 1 d D . P A 6
H65C_1 H 0.189744 0.232865 0.194624 0.051 Uiso 0.33(3) 1 calc R U P A 6
H65D_1 H 0.199069 0.268809 0.148579 0.051 Uiso 0.33(3) 1 calc R U P A 6
C66'_1 C 0.1101(14) 0.2031(10) 0.1421(7) 0.047(5) Uani 0.33(3) 1 d D . P A 6
H66D_1 H 0.088191 0.224812 0.113405 0.071 Uiso 0.33(3) 1 calc R U P A 6
H66E_1 H 0.074264 0.193386 0.159567 0.071 Uiso 0.33(3) 1 calc R U P A 6
H66F_1 H 0.133180 0.156216 0.137083 0.071 Uiso 0.33(3) 1 calc R U P A 6
K1_2 K 0.66682(5) 0.45430(6) 0.31470(3) 0.0357(2) Uani 1 1 d . . . . .
O1_2 O 0.62029(16) 0.59742(17) 0.27586(12) 0.0425(8) Uani 1 1 d . . . . .
O2_2 O 0.75834(17) 0.5491(2) 0.28719(12) 0.0514(9) Uani 1 1 d . . . . .
O3_2 O 0.80209(19) 0.4045(2) 0.32027(13) 0.0587(10) Uani 1 1 d . . . . .
O4_2 O 0.6902(2) 0.32421(19) 0.27062(15) 0.0637(11) Uani 1 1 d . . . . .
O5_2 O 0.55488(19) 0.35806(19) 0.28186(12) 0.0507(9) Uani 1 1 d . . . . .
O6_2 O 0.53305(16) 0.50467(19) 0.29727(11) 0.0453(8) Uani 1 1 d . . . . .
C1_2 C 0.5765(3) 0.6264(3) 0.30198(18) 0.0485(13) Uani 1 1 d . . . . .
C2_2 C 0.5312(3) 0.5747(3) 0.31536(17) 0.0494(13) Uani 1 1 d . . . . .
C3_2 C 0.4898(3) 0.5951(5) 0.3448(2) 0.074(2) Uani 1 1 d . . . . .
H3_2 H 0.460558 0.559640 0.355044 0.088 Uiso 1 1 calc R U . . .
C4_2 C 0.4915(4) 0.6687(6) 0.3592(3) 0.104(3) Uani 1 1 d . . . . .
H4_2 H 0.462622 0.683269 0.379175 0.125 Uiso 1 1 calc R U . . .
C5_2 C 0.5334(4) 0.7199(5) 0.3453(3) 0.102(3) Uani 1 1 d . . . . .
H5_2 H 0.533318 0.769974 0.355230 0.122 Uiso 1 1 calc R U . . .
C6_2 C 0.5766(3) 0.6989(3) 0.3162(2) 0.076(2) Uani 1 1 d . . . . .
H6_2 H 0.605995 0.734648 0.306382 0.091 Uiso 1 1 calc R U . . .
C7_2 C 0.6746(3) 0.6443(3) 0.2662(2) 0.0623(17) Uani 1 1 d . . . . .
H7A_2 H 0.696309 0.672742 0.293029 0.075 Uiso 1 1 calc R U . . .
H7AB_2 H 0.654849 0.680224 0.242553 0.075 Uiso 1 1 calc R U . . .
C8_2 C 0.7279(3) 0.5974(4) 0.2515(2) 0.0629(17) Uani 1 1 d . . . . .
H8A_2 H 0.705890 0.567667 0.225271 0.075 Uiso 1 1 calc R U . . .
H8AB_2 H 0.764560 0.629222 0.242985 0.075 Uiso 1 1 calc R U . . .
C9_2 C 0.8221(3) 0.5164(4) 0.2810(2) 0.0624(17) Uani 1 1 d . . . . .
H9A_2 H 0.857255 0.555626 0.279439 0.075 Uiso 1 1 calc R U . . .
H9AB_2 H 0.814266 0.487640 0.252984 0.075 Uiso 1 1 calc R U . . .
C10_2 C 0.8478(3) 0.4657(4) 0.3200(2) 0.0613(16) Uani 1 1 d . . . . .
H10A_2 H 0.895138 0.447188 0.318582 0.074 Uiso 1 1 calc R U . . .
H10B_2 H 0.851380 0.494253 0.347937 0.074 Uiso 1 1 calc R U . . .
C11_2 C 0.8122(4) 0.3475(4) 0.2902(2) 0.080(2) Uani 1 1 d . . . . .
H11A_2 H 0.858901 0.324482 0.299946 0.096 Uiso 1 1 calc R U . . .
H11B_2 H 0.809326 0.368486 0.260146 0.096 Uiso 1 1 calc R U . . .
C12_2 C 0.7554(4) 0.2900(4) 0.2897(3) 0.090(2) Uani 1 1 d . . . . .
H12A_2 H 0.763757 0.246354 0.271776 0.109 Uiso 1 1 calc R U . . .
H12B_2 H 0.754923 0.273021 0.320241 0.109 Uiso 1 1 calc R U . . .
C13_2 C 0.6351(4) 0.2703(3) 0.2634(3) 0.089(2) Uani 1 1 d . . . . .
H13A_2 H 0.634067 0.243377 0.291304 0.107 Uiso 1 1 calc R U . . .
H13B_2 H 0.643059 0.233679 0.240846 0.107 Uiso 1 1 calc R U . . .
C14_2 C 0.5682(4) 0.3089(3) 0.2479(2) 0.074(2) Uani 1 1 d . . . . .
H14A_2 H 0.570158 0.337713 0.220686 0.089 Uiso 1 1 calc R U . . .
H14B_2 H 0.529879 0.272084 0.240590 0.089 Uiso 1 1 calc R U . . .
C15_2 C 0.4873(3) 0.3889(3) 0.2720(2) 0.0573(15) Uani 1 1 d . . . . .
H15A_2 H 0.451963 0.349986 0.273542 0.069 Uiso 1 1 calc R U . . .
H15B_2 H 0.477921 0.409882 0.241579 0.069 Uiso 1 1 calc R U . . .
C16_2 C 0.4833(3) 0.4478(3) 0.30446(19) 0.0520(14) Uani 1 1 d . . . . .
H16A_2 H 0.435327 0.468670 0.299752 0.062 Uiso 1 1 calc R U . . .
H16B_2 H 0.495820 0.428041 0.335084 0.062 Uiso 1 1 calc R U . . .
O2_3 O 0.6221(5) 0.4212(6) 0.3922(2) 0.045(3) Uani 0.438(11) 1 d D . P B 1
O1_3 O 0.6975(5) 0.5529(5) 0.3887(3) 0.040(2) Uani 0.438(11) 1 d D . P B 1
C1_3 C 0.7250(7) 0.6256(6) 0.3887(4) 0.043(3) Uani 0.438(11) 1 d D . P B 1
H1A_3 H 0.755492 0.628572 0.367028 0.064 Uiso 0.438(11) 1 calc R U P B 1
H1B_3 H 0.752120 0.637330 0.418358 0.064 Uiso 0.438(11) 1 calc R U P B 1
H1C_3 H 0.686519 0.661293 0.380806 0.064 Uiso 0.438(11) 1 calc R U P B 1
C2_3 C 0.6487(5) 0.5464(7) 0.4175(4) 0.044(3) Uani 0.438(11) 1 d D . P B 1
H2A_3 H 0.601517 0.562200 0.401981 0.052 Uiso 0.438(11) 1 calc R U P B 1
H2AB_3 H 0.663336 0.578280 0.444058 0.052 Uiso 0.438(11) 1 calc R U P B 1
C3_3 C 0.6478(11) 0.4636(9) 0.4314(4) 0.042(4) Uani 0.438(11) 1 d D . P B 1
H3A_3 H 0.695592 0.447050 0.445311 0.050 Uiso 0.438(11) 1 calc R U P B 1
H3AB_3 H 0.616993 0.456836 0.453061 0.050 Uiso 0.438(11) 1 calc R U P B 1
C4_3 C 0.6308(11) 0.3438(7) 0.4024(5) 0.067(5) Uani 0.438(11) 1 d D . P B 1
H4A_3 H 0.613854 0.314502 0.375502 0.100 Uiso 0.438(11) 1 calc R U P B 1
H4B_3 H 0.604097 0.330652 0.425092 0.100 Uiso 0.438(11) 1 calc R U P B 1
H4C_3 H 0.680558 0.333108 0.413561 0.100 Uiso 0.438(11) 1 calc R U P B 1
C1_4 C 0.6947(7) 0.5947(7) 0.4001(4) 0.070(4) Uani 0.562(11) 1 d D . P B 2
H1A_4 H 0.648447 0.618053 0.392443 0.106 Uiso 0.562(11) 1 calc R U P B 2
H1B_4 H 0.724367 0.613179 0.380246 0.106 Uiso 0.562(11) 1 calc R U P B 2
H1C_4 H 0.716313 0.606843 0.430901 0.106 Uiso 0.562(11) 1 calc R U P B 2
O2_4 O 0.6369(6) 0.3678(6) 0.3867(3) 0.071(3) Uani 0.562(11) 1 d D . P B 2
C2_4 C 0.6426(10) 0.4862(8) 0.4227(4) 0.069(5) Uani 0.562(11) 1 d D . P B 2
H2A_4 H 0.593029 0.495660 0.408806 0.083 Uiso 0.562(11) 1 calc R U P B 2
H2AB_4 H 0.652560 0.510615 0.452196 0.083 Uiso 0.562(11) 1 calc R U P B 2
O1_4 O 0.6874(5) 0.5158(6) 0.3955(3) 0.065(3) Uani 0.562(11) 1 d D . P B 2
C3_4 C 0.6557(7) 0.4019(8) 0.4280(3) 0.077(4) Uani 0.562(11) 1 d D . P B 2
H3A_4 H 0.705801 0.392526 0.440584 0.093 Uiso 0.562(11) 1 calc R U P B 2
H3AB_4 H 0.627658 0.381049 0.448611 0.093 Uiso 0.562(11) 1 calc R U P B 2
C4_4 C 0.6587(9) 0.2907(7) 0.3892(5) 0.103(5) Uani 0.562(11) 1 d D . P B 2
H4A_4 H 0.634512 0.264172 0.362654 0.154 Uiso 0.562(11) 1 calc R U P B 2
H4B_4 H 0.646926 0.267669 0.415671 0.154 Uiso 0.562(11) 1 calc R U P B 2
H4C_4 H 0.709396 0.287887 0.390993 0.154 Uiso 0.562(11) 1 calc R U P B 2
C1_5 C 0.8578(5) 0.4422(7) 0.4442(3) 0.152(5) Uani 1 1 d . . . . .
H1A_5 H 0.846303 0.408582 0.418649 0.182 Uiso 1 1 calc R U . . .
H1B_5 H 0.831952 0.488924 0.437480 0.182 Uiso 1 1 calc R U . . .
H1C_5 H 0.844901 0.418754 0.470176 0.182 Uiso 1 1 calc R U . . .
C2_5 C 0.9291(5) 0.4568(7) 0.4530(3) 0.125(4) Uani 1 1 d . . . . .
H2A_5 H 0.939835 0.484506 0.427360 0.151 Uiso 1 1 calc R U . . .
H2B_5 H 0.953808 0.408392 0.454197 0.151 Uiso 1 1 calc R U . . .
C3_5 C 0.9604(4) 0.4989(6) 0.4940(3) 0.112(3) Uani 1 1 d . . . . .
H3A_5 H 0.942916 0.476857 0.519189 0.134 Uiso 1 1 calc R U . . .
H3AB_5 H 0.942975 0.550761 0.490423 0.134 Uiso 1 1 calc R U . . .

loop_
_atom_site_aniso_label
_atom_site_aniso_U_11
_atom_site_aniso_U_22
_atom_site_aniso_U_33
_atom_site_aniso_U_23
_atom_site_aniso_U_13
_atom_site_aniso_U_12
Bi1_1 0.02747(8) 0.03537(9) 0.02289(7) 0.00760(6) 0.00340(6) -0.00005(6)
Bi2_1 0.02512(7) 0.02190(7) 0.03254(8) 0.00538(6) 0.00274(6) 0.00110(6)
Ga1_1 0.0286(2) 0.0231(2) 0.0190(2) 0.00156(16) 0.00295(17) 0.00195(17)
Ga2_1 0.0236(2) 0.01593(18) 0.0251(2) 0.00180(16) 0.00563(16) 0.00113(15)
N1_1 0.0359(19) 0.0260(17) 0.0176(15) 0.0015(13) 0.0029(13) -0.0009(14)
N2_1 0.0356(19) 0.0248(17) 0.0269(18) 0.0008(14) -0.0013(15) 0.0006(15)
N3_1 0.0231(16) 0.0192(15) 0.0276(17) 0.0056(13) 0.0060(13) -0.0005(12)
N4_1 0.0252(16) 0.0166(14) 0.0278(17) 0.0025(13) 0.0065(13) -0.0011(12)
N5_1 0.0301(18) 0.036(2) 0.0295(18) 0.0093(15) 0.0048(15) 0.0081(15)
N6_1 0.0327(18) 0.0232(17) 0.0305(18) -0.0029(14) 0.0030(15) 0.0018(14)
C1_1 0.031(2) 0.034(2) 0.0226(19) 0.0051(17) 0.0052(16) -0.0035(17)
C2_1 0.043(2) 0.029(2) 0.022(2) 0.0071(17) -0.0031(18) 0.0016(19)
C3_1 0.045(3) 0.028(2) 0.032(2) 0.0068(18) 0.001(2) -0.0018(19)
C4_1 0.052(3) 0.037(2) 0.0206(19) 0.0015(18) 0.0007(19) 0.002(2)
C5_1 0.072(4) 0.030(2) 0.038(3) 0.010(2) -0.006(2) -0.001(2)
C6_1 0.044(2) 0.028(2) 0.0179(18) -0.0010(16) 0.0015(17) 0.0056(18)
C7_1 0.055(3) 0.025(2) 0.0185(19) -0.0010(16) 0.0031(18) -0.0023(19)
C8_1 0.068(3) 0.028(2) 0.032(2) -0.0035(19) -0.004(2) 0.004(2)
C9_1 0.072(4) 0.032(2) 0.033(3) -0.007(2) -0.007(2) 0.016(2)
C10_1 0.049(3) 0.055(3) 0.026(2) -0.004(2) -0.003(2) 0.019(2)
C11_1 0.043(3) 0.041(2) 0.022(2) 0.0000(18) 0.0032(18) 0.007(2)
C12_1 0.053(3) 0.030(2) 0.032(2) 0.0011(19) 0.008(2) -0.006(2)
C13_1 0.059(3) 0.049(3) 0.038(3) 0.001(2) 0.002(2) -0.014(3)
C14_1 0.082(4) 0.036(3) 0.038(3) 0.001(2) 0.015(3) -0.011(3)
C15_1 0.039(2) 0.052(3) 0.026(2) 0.001(2) 0.0066(19) 0.005(2)
C16_1 0.072(4) 0.084(4) 0.033(3) 0.011(3) 0.014(3) -0.001(3)
C17_1 0.036(3) 0.070(4) 0.039(3) 0.000(3) 0.010(2) 0.002(2)
C18_1 0.045(3) 0.024(2) 0.031(2) 0.0017(17) -0.0039(19) 0.0001(19)
C19_1 0.049(3) 0.032(2) 0.040(3) -0.007(2) -0.011(2) 0.011(2)
C20_1 0.062(4) 0.038(3) 0.052(3) -0.016(2) -0.009(3) 0.010(2)
C21_1 0.065(4) 0.033(3) 0.061(4) -0.013(3) -0.008(3) -0.007(3)
C22_1 0.051(3) 0.039(3) 0.048(3) -0.003(2) -0.004(2) -0.009(2)
C23_1 0.049(3) 0.028(2) 0.031(2) 0.0059(18) -0.002(2) -0.004(2)
C24_1 0.048(3) 0.058(3) 0.074(4) -0.036(3) -0.006(3) 0.016(3)
C25_1 0.079(5) 0.132(7) 0.082(5) -0.010(5) -0.012(4) 0.056(5)
C26_1 0.050(3) 0.059(4) 0.103(6) -0.005(4) 0.006(3) 0.007(3)
C27_1 0.042(3) 0.045(3) 0.033(2) 0.000(2) 0.003(2) -0.014(2)
C28_1 0.076(4) 0.070(4) 0.041(3) 0.007(3) 0.014(3) -0.017(3)
C29_1 0.045(3) 0.049(3) 0.047(3) -0.003(2) 0.008(2) -0.011(2)
C30_1 0.0248(19) 0.0215(18) 0.0244(19) 0.0000(15) 0.0033(15) -0.0001(15)
C31_1 0.029(2) 0.0204(18) 0.0253(19) 0.0047(15) 0.0041(16) 0.0066(15)
C32_1 0.033(2) 0.0178(17) 0.0238(19) 0.0035(15) 0.0091(16) 0.0026(15)
C33_1 0.025(2) 0.030(2) 0.036(2) 0.0065(18) 0.0058(17) 0.0027(17)
C34_1 0.038(2) 0.024(2) 0.039(2) 0.0108(18) 0.0143(19) 0.0079(18)
C35_1 0.0228(19) 0.027(2) 0.032(2) 0.0088(17) 0.0064(16) -0.0007(16)
C36_1 0.024(2) 0.033(2) 0.044(3) 0.013(2) 0.0054(18) 0.0025(17)
C37_1 0.032(2) 0.039(3) 0.058(3) 0.027(2) 0.012(2) -0.001(2)
C38_1 0.033(2) 0.060(3) 0.051(3) 0.030(3) 0.017(2) 0.005(2)
C39_1 0.036(2) 0.053(3) 0.036(2) 0.015(2) 0.011(2) 0.006(2)
C40_1 0.027(2) 0.043(2) 0.030(2) 0.0121(19) 0.0067(17) 0.0049(18)
C41_1 0.031(2) 0.024(2) 0.055(3) 0.009(2) 0.008(2) -0.0052(17)
C42_1 0.043(3) 0.051(3) 0.057(3) -0.001(3) 0.000(2) -0.008(2)
C43_1 0.074(4) 0.029(3) 0.077(4) 0.006(3) 0.014(3) 0.004(3)
C44_1 0.042(3) 0.044(3) 0.026(2) 0.0035(19) 0.0111(19) -0.002(2)
C45_1 0.061(3) 0.053(3) 0.047(3) -0.001(3) 0.023(3) 0.006(3)
C46_1 0.043(3) 0.067(4) 0.040(3) 0.004(3) 0.004(2) -0.003(3)
C47_1 0.029(2) 0.0135(16) 0.033(2) 0.0068(15) 0.0100(17) 0.0033(15)
C48_1 0.035(2) 0.024(2) 0.033(2) 0.0050(17) 0.0120(18) -0.0008(17)
C49_1 0.037(2) 0.032(2) 0.043(3) 0.006(2) 0.018(2) 0.0022(19)
C50_1 0.031(2) 0.031(2) 0.060(3) 0.007(2) 0.017(2) -0.0034(19)
C51_1 0.037(2) 0.024(2) 0.049(3) -0.0033(19) 0.009(2) -0.0042(18)
C52_1 0.032(2) 0.0198(18) 0.036(2) -0.0015(16) 0.0114(18) -0.0010(16)
C53_1 0.042(3) 0.050(3) 0.032(2) -0.005(2) 0.017(2) -0.004(2)
C54_1 0.071(4) 0.083(4) 0.035(3) 0.004(3) 0.019(3) -0.005(3)
C55_1 0.063(3) 0.050(3) 0.055(3) -0.023(3) 0.029(3) -0.006(3)
C56_1 0.033(2) 0.031(2) 0.038(2) -0.0086(19) 0.0114(19) -0.0054(18)
C57_1 0.059(3) 0.042(3) 0.055(3) -0.009(2) 0.022(3) 0.010(2)
C58_1 0.047(3) 0.051(3) 0.041(3) -0.017(2) 0.011(2) -0.011(2)
C59_1 0.035(2) 0.034(2) 0.037(2) 0.0032(19) 0.0090(19) 0.0062(19)
C60_1 0.051(3) 0.055(3) 0.050(3) 0.004(3) 0.025(3) 0.006(3)
C61_1 0.037(2) 0.046(3) 0.033(2) 0.006(2) 0.0008(19) 0.012(2)
C62_1 0.041(3) 0.045(3) 0.057(3) 0.010(3) -0.009(2) 0.000(2)
C63_1 0.034(4) 0.025(4) 0.036(4) -0.009(3) 0.005(3) -0.006(3)
C64_1 0.055(5) 0.055(5) 0.028(4) -0.001(3) 0.002(3) 0.007(4)
C63'_1 0.039(7) 0.030(7) 0.033(8) -0.001(6) 0.000(6) -0.009(6)
C64'_1 0.035(7) 0.054(9) 0.040(8) -0.001(7) -0.007(6) 0.000(6)
C65_1 0.054(6) 0.024(6) 0.045(3) -0.012(4) 0.001(4) 0.009(4)
C66_1 0.058(7) 0.022(4) 0.165(16) -0.017(6) -0.007(8) 0.007(4)
C65'_1 0.054(6) 0.024(6) 0.045(3) -0.012(4) 0.001(4) 0.009(4)
C66'_1 0.068(13) 0.025(7) 0.047(11) -0.011(7) 0.006(8) 0.009(7)
K1_2 0.0296(5) 0.0438(5) 0.0355(5) 0.0003(4) 0.0108(4) -0.0016(4)
O1_2 0.0328(17) 0.0294(16) 0.064(2) 0.0004(15) 0.0067(16) -0.0073(13)
O2_2 0.0316(17) 0.069(2) 0.054(2) 0.0166(19) 0.0101(16) 0.0013(17)
O3_2 0.045(2) 0.077(3) 0.059(2) 0.014(2) 0.0215(18) 0.019(2)
O4_2 0.081(3) 0.0291(18) 0.087(3) 0.0021(19) 0.031(2) 0.0029(19)
O5_2 0.051(2) 0.0409(19) 0.059(2) 0.0114(17) 0.0070(18) -0.0145(16)
O6_2 0.0296(17) 0.051(2) 0.058(2) -0.0052(17) 0.0166(15) -0.0095(15)
C1_2 0.036(3) 0.041(3) 0.060(3) -0.015(2) -0.011(2) 0.006(2)
C2_2 0.035(3) 0.064(3) 0.046(3) -0.016(3) 0.001(2) 0.006(2)
C3_2 0.046(3) 0.121(6) 0.051(3) -0.028(4) 0.001(3) 0.018(4)
C4_2 0.058(4) 0.154(9) 0.083(5) -0.066(6) -0.024(4) 0.046(5)
C5_2 0.077(5) 0.092(6) 0.109(6) -0.075(5) -0.049(5) 0.048(4)
C6_2 0.053(4) 0.051(3) 0.105(5) -0.032(4) -0.031(4) 0.015(3)
C7_2 0.038(3) 0.039(3) 0.102(5) 0.027(3) -0.006(3) -0.012(2)
C8_2 0.033(3) 0.079(4) 0.073(4) 0.037(3) 0.002(3) -0.009(3)
C9_2 0.035(3) 0.095(5) 0.065(4) 0.017(3) 0.027(3) 0.002(3)
C10_2 0.034(3) 0.093(5) 0.059(4) 0.016(3) 0.014(3) 0.007(3)
C11_2 0.078(5) 0.091(5) 0.077(5) 0.008(4) 0.031(4) 0.045(4)
C12_2 0.109(6) 0.054(4) 0.115(6) 0.018(4) 0.037(5) 0.042(4)
C13_2 0.117(6) 0.030(3) 0.134(7) -0.005(4) 0.061(6) -0.012(4)
C14_2 0.105(6) 0.047(3) 0.077(5) -0.017(3) 0.032(4) -0.039(4)
C15_2 0.051(3) 0.049(3) 0.064(4) 0.021(3) -0.006(3) -0.022(3)
C16_2 0.029(2) 0.065(4) 0.062(3) 0.020(3) 0.011(2) -0.007(2)
O2_3 0.051(5) 0.056(6) 0.029(4) 0.004(4) 0.007(3) -0.021(4)
O1_3 0.062(6) 0.020(4) 0.041(5) -0.003(4) 0.017(4) -0.007(4)
C1_3 0.056(8) 0.023(5) 0.049(7) -0.015(5) 0.010(6) -0.016(5)
C2_3 0.032(5) 0.059(7) 0.039(6) -0.003(5) 0.005(4) -0.010(5)
C3_3 0.042(8) 0.062(8) 0.021(6) 0.008(5) 0.005(5) -0.018(7)
C4_3 0.093(12) 0.057(8) 0.044(9) 0.021(7) -0.002(9) -0.025(8)
C1_4 0.071(9) 0.066(7) 0.062(8) -0.026(7) -0.017(6) 0.002(7)
O2_4 0.094(7) 0.075(7) 0.042(5) 0.007(4) 0.012(5) -0.013(6)
C2_4 0.059(8) 0.113(10) 0.034(7) -0.019(7) 0.009(6) -0.012(9)
O1_4 0.069(5) 0.066(6) 0.060(5) -0.025(5) 0.015(4) -0.012(5)
C3_4 0.077(8) 0.111(10) 0.040(5) 0.005(6) 0.005(5) -0.025(8)
C4_4 0.127(13) 0.071(8) 0.123(13) 0.013(8) 0.056(11) -0.010(8)
C1_5 0.121(9) 0.249(15) 0.088(7) 0.026(8) 0.029(6) -0.023(9)
C2_5 0.091(7) 0.220(12) 0.067(5) -0.012(7) 0.019(5) 0.010(7)
C3_5 0.085(5) 0.167(9) 0.093(6) 0.010(6) 0.042(5) 0.013(6)

loop_
_atom_type_symbol
_atom_type_description
_atom_type_scat_dispersion_real
_atom_type_scat_dispersion_imag
_atom_type_scat_source
C C 0.0033 0.0016 'International Tables Vol C Tables 4.2.6.8 and 6.1.1.4'
H H 0.0000 0.0000 'International Tables Vol C Tables 4.2.6.8 and 6.1.1.4'
Bi Bi -4.1077 10.2566 'International Tables Vol C Tables 4.2.6.8 and 6.1.1.4'
Ga Ga 0.2307 1.6083 'International Tables Vol C Tables 4.2.6.8 and 6.1.1.4'
K K 0.2009 0.2494 'International Tables Vol C Tables 4.2.6.8 and 6.1.1.4'
N N 0.0061 0.0033 'International Tables Vol C Tables 4.2.6.8 and 6.1.1.4'
O O 0.0106 0.0060 'International Tables Vol C Tables 4.2.6.8 and 6.1.1.4'

loop_
_geom_angle_atom_site_label_1
_geom_angle_atom_site_label_2
_geom_angle_atom_site_label_3
_geom_angle
_geom_angle_site_symmetry_1
_geom_angle_site_symmetry_3
_geom_angle_publ_flag
Ga1_1 Bi1_1 Bi2_1 101.438(13) . . ?
Ga2_1 Bi2_1 Bi1_1 98.732(12) . . ?
N5_1 Ga1_1 N2_1 101.27(15) . . ?
N5_1 Ga1_1 N1_1 104.86(15) . . ?
N2_1 Ga1_1 N1_1 91.56(13) . . ?
N5_1 Ga1_1 Bi1_1 128.83(10) . . ?
N2_1 Ga1_1 Bi1_1 113.92(10) . . ?
N1_1 Ga1_1 Bi1_1 109.83(9) . . ?
N6_1 Ga2_1 N3_1 101.93(14) . . ?
N6_1 Ga2_1 N4_1 103.29(14) . . ?
N3_1 Ga2_1 N4_1 91.76(12) . . ?
N6_1 Ga2_1 Bi2_1 123.58(10) . . ?
N3_1 Ga2_1 Bi2_1 124.21(9) . . ?
N4_1 Ga2_1 Bi2_1 105.56(9) . . ?
C1_1 N1_1 C6_1 118.7(3) . . ?
C1_1 N1_1 Ga1_1 120.5(3) . . ?
C6_1 N1_1 Ga1_1 120.8(2) . . ?
C3_1 N2_1 C18_1 117.9(3) . . ?
C3_1 N2_1 Ga1_1 121.1(3) . . ?
C18_1 N2_1 Ga1_1 121.0(3) . . ?
C30_1 N3_1 C35_1 117.7(3) . . ?
C30_1 N3_1 Ga2_1 119.5(2) . . ?
C35_1 N3_1 Ga2_1 122.8(2) . . ?
C32_1 N4_1 C47_1 118.1(3) . . ?
C32_1 N4_1 Ga2_1 120.1(2) . . ?
C47_1 N4_1 Ga2_1 121.6(2) . . ?
C59_1 N5_1 C61_1 114.4(4) . . ?
C59_1 N5_1 Ga1_1 119.4(3) . . ?
C61_1 N5_1 Ga1_1 125.2(3) . . ?
C65_1 N6_1 Ga2_1 120.6(9) . . ?
C63_1 N6_1 Ga2_1 125.0(3) . . ?
C65'_1 N6_1 Ga2_1 122.0(18) . . ?
C63'_1 N6_1 Ga2_1 123.9(6) . . ?
N1_1 C1_1 C2_1 123.4(4) . . ?
N1_1 C1_1 C4_1 121.1(4) . . ?
C2_1 C1_1 C4_1 115.5(4) . . ?
C1_1 C2_1 C3_1 129.0(4) . . ?
N2_1 C3_1 C2_1 123.7(4) . . ?
N2_1 C3_1 C5_1 120.4(4) . . ?
C2_1 C3_1 C5_1 115.9(4) . . ?
C11_1 C6_1 C7_1 120.4(4) . . ?
C11_1 C6_1 N1_1 118.2(4) . . ?
C7_1 C6_1 N1_1 121.3(4) . . ?
C8_1 C7_1 C6_1 118.4(4) . . ?
C8_1 C7_1 C12_1 119.4(4) . . ?
C6_1 C7_1 C12_1 122.2(4) . . ?
C9_1 C8_1 C7_1 121.9(5) . . ?
C8_1 C9_1 C10_1 119.6(5) . . ?
C9_1 C10_1 C11_1 121.6(5) . . ?
C6_1 C11_1 C10_1 118.0(4) . . ?
C6_1 C11_1 C15_1 123.0(4) . . ?
C10_1 C11_1 C15_1 118.9(4) . . ?
C7_1 C12_1 C13_1 110.9(4) . . ?
C7_1 C12_1 C14_1 112.4(4) . . ?
C13_1 C12_1 C14_1 109.2(4) . . ?
C17_1 C15_1 C11_1 111.9(4) . . ?
C17_1 C15_1 C16_1 109.2(4) . . ?
C11_1 C15_1 C16_1 112.7(4) . . ?
C19_1 C18_1 C23_1 120.6(4) . . ?
C19_1 C18_1 N2_1 121.8(4) . . ?
C23_1 C18_1 N2_1 117.6(4) . . ?
C20_1 C19_1 C18_1 118.6(5) . . ?
C20_1 C19_1 C24_1 118.4(5) . . ?
C18_1 C19_1 C24_1 123.0(4) . . ?
C21_1 C20_1 C19_1 121.2(5) . . ?
C20_1 C21_1 C22_1 120.1(5) . . ?
C21_1 C22_1 C23_1 121.5(5) . . ?
C22_1 C23_1 C18_1 117.8(5) . . ?
C22_1 C23_1 C27_1 119.8(4) . . ?
C18_1 C23_1 C27_1 122.4(4) . . ?
C19_1 C24_1 C26_1 111.5(5) . . ?
C19_1 C24_1 C25_1 112.0(6) . . ?
C26_1 C24_1 C25_1 109.3(5) . . ?
C29_1 C27_1 C23_1 112.2(4) . . ?
C29_1 C27_1 C28_1 110.6(4) . . ?
C23_1 C27_1 C28_1 111.8(4) . . ?
N3_1 C30_1 C31_1 124.3(3) . . ?
N3_1 C30_1 C33_1 119.9(3) . . ?
C31_1 C30_1 C33_1 115.7(3) . . ?
C32_1 C31_1 C30_1 128.4(4) . . ?
N4_1 C32_1 C31_1 123.1(3) . . ?
N4_1 C32_1 C34_1 120.0(3) . . ?
C31_1 C32_1 C34_1 116.9(3) . . ?
C36_1 C35_1 C40_1 120.7(4) . . ?
C36_1 C35_1 N3_1 120.4(4) . . ?
C40_1 C35_1 N3_1 118.9(3) . . ?
C37_1 C36_1 C35_1 118.5(4) . . ?
C37_1 C36_1 C41_1 119.1(4) . . ?
C35_1 C36_1 C41_1 122.4(4) . . ?
C38_1 C37_1 C36_1 121.1(4) . . ?
C39_1 C38_1 C37_1 120.2(4) . . ?
C38_1 C39_1 C40_1 120.4(5) . . ?
C39_1 C40_1 C35_1 119.1(4) . . ?
C39_1 C40_1 C44_1 117.3(4) . . ?
C35_1 C40_1 C44_1 123.6(4) . . ?
C36_1 C41_1 C42_1 111.3(4) . . ?
C36_1 C41_1 C43_1 112.0(4) . . ?
C42_1 C41_1 C43_1 109.6(4) . . ?
C46_1 C44_1 C40_1 108.8(4) . . ?
C46_1 C44_1 C45_1 109.5(4) . . ?
C40_1 C44_1 C45_1 112.7(4) . . ?
C52_1 C47_1 C48_1 120.8(4) . . ?
C52_1 C47_1 N4_1 118.2(3) . . ?
C48_1 C47_1 N4_1 121.0(4) . . ?
C49_1 C48_1 C47_1 117.7(4) . . ?
C49_1 C48_1 C53_1 119.3(4) . . ?
C47_1 C48_1 C53_1 122.9(4) . . ?
C50_1 C49_1 C48_1 121.9(4) . . ?
C49_1 C50_1 C51_1 119.2(4) . . ?
C50_1 C51_1 C52_1 121.8(4) . . ?
C51_1 C52_1 C47_1 118.2(4) . . ?
C51_1 C52_1 C56_1 120.3(4) . . ?
C47_1 C52_1 C56_1 121.5(4) . . ?
C48_1 C53_1 C54_1 113.5(4) . . ?
C48_1 C53_1 C55_1 109.5(4) . . ?
C54_1 C53_1 C55_1 110.0(4) . . ?
C57_1 C56_1 C58_1 109.7(4) . . ?
C57_1 C56_1 C52_1 113.0(4) . . ?
C58_1 C56_1 C52_1 111.8(4) . . ?
N5_1 C59_1 C60_1 115.7(4) . . ?
N5_1 C61_1 C62_1 116.6(4) . . ?
N6_1 C63_1 C64_1 115.2(6) . . ?
N6_1 C63'_1 C64'_1 115.3(12) . . ?
N6_1 C65_1 C66_1 116(2) . . ?
N6_1 C65'_1 C66'_1 113(4) . . ?
O1_4 K1_2 O6_2 90.3(2) . . ?
O1_4 K1_2 O2_2 92.5(2) . . ?
O6_2 K1_2 O2_2 113.23(11) . . ?
O1_4 K1_2 O3_2 96.5(2) . . ?
O6_2 K1_2 O3_2 172.27(11) . . ?
O2_2 K1_2 O3_2 62.86(11) . . ?
O6_2 K1_2 O2_3 77.6(2) . . ?
O2_2 K1_2 O2_3 137.99(19) . . ?
O3_2 K1_2 O2_3 109.9(2) . . ?
O1_4 K1_2 O4_2 142.2(3) . . ?
O6_2 K1_2 O4_2 115.41(12) . . ?
O2_2 K1_2 O4_2 101.08(12) . . ?
O3_2 K1_2 O4_2 60.64(13) . . ?
O2_3 K1_2 O4_2 110.5(2) . . ?
O1_4 K1_2 O5_2 123.3(2) . . ?
O6_2 K1_2 O5_2 59.13(11) . . ?
O2_2 K1_2 O5_2 141.64(11) . . ?
O3_2 K1_2 O5_2 119.15(13) . . ?
O2_3 K1_2 O5_2 79.69(18) . . ?
O4_2 K1_2 O5_2 59.99(12) . . ?
O6_2 K1_2 O1_3 89.4(2) . . ?
O2_2 K1_2 O1_3 79.28(19) . . ?
O3_2 K1_2 O1_3 96.2(2) . . ?
O2_3 K1_2 O1_3 59.8(2) . . ?
O4_2 K1_2 O1_3 151.8(2) . . ?
O5_2 K1_2 O1_3 133.8(2) . . ?
O1_4 K1_2 O2_4 61.4(3) . . ?
O6_2 K1_2 O2_4 89.8(2) . . ?
O2_2 K1_2 O2_4 146.0(2) . . ?
O3_2 K1_2 O2_4 96.7(2) . . ?
O4_2 K1_2 O2_4 89.9(2) . . ?
O5_2 K1_2 O2_4 71.3(2) . . ?
O1_4 K1_2 O1_2 89.6(3) . . ?
O6_2 K1_2 O1_2 54.13(9) . . ?
O2_2 K1_2 O1_2 59.20(10) . . ?
O3_2 K1_2 O1_2 121.94(11) . . ?
O2_3 K1_2 O1_2 114.8(2) . . ?
O4_2 K1_2 O1_2 127.68(12) . . ?
O5_2 K1_2 O1_2 103.95(10) . . ?
O1_3 K1_2 O1_2 77.1(2) . . ?
O2_4 K1_2 O1_2 134.8(2) . . ?
O1_4 K1_2 C2_2 72.9(2) . . ?
O6_2 K1_2 C2_2 22.40(11) . . ?
O2_2 K1_2 C2_2 99.33(13) . . ?
O3_2 K1_2 C2_2 159.40(14) . . ?
O2_3 K1_2 C2_2 75.7(2) . . ?
O4_2 K1_2 C2_2 137.40(13) . . ?
O5_2 K1_2 C2_2 81.11(12) . . ?
O1_3 K1_2 C2_2 69.0(2) . . ?
O2_4 K1_2 C2_2 93.5(2) . . ?
O1_2 K1_2 C2_2 42.61(12) . . ?
O1_4 K1_2 C2_4 22.1(3) . . ?
O6_2 K1_2 C2_4 79.9(3) . . ?
O2_2 K1_2 C2_4 114.5(3) . . ?
O3_2 K1_2 C2_4 107.7(3) . . ?
O4_2 K1_2 C2_4 131.8(3) . . ?
O5_2 K1_2 C2_4 101.5(3) . . ?
O2_4 K1_2 C2_4 42.8(2) . . ?
O1_2 K1_2 C2_4 98.9(3) . . ?
C2_2 K1_2 C2_4 68.8(3) . . ?
C1_2 O1_2 C7_2 117.8(4) . . ?
C1_2 O1_2 K1_2 105.8(3) . . ?
C7_2 O1_2 K1_2 115.1(3) . . ?
C9_2 O2_2 C8_2 112.8(4) . . ?
C9_2 O2_2 K1_2 115.4(3) . . ?
C8_2 O2_2 K1_2 114.9(3) . . ?
C10_2 O3_2 C11_2 112.8(5) . . ?
C10_2 O3_2 K1_2 110.0(3) . . ?
C11_2 O3_2 K1_2 116.7(4) . . ?
C12_2 O4_2 C13_2 110.6(5) . . ?
C12_2 O4_2 K1_2 112.4(4) . . ?
C13_2 O4_2 K1_2 116.9(4) . . ?
C15_2 O5_2 C14_2 112.7(5) . . ?
C15_2 O5_2 K1_2 117.5(3) . . ?
C14_2 O5_2 K1_2 113.6(3) . . ?
C2_2 O6_2 C16_2 120.4(4) . . ?
C2_2 O6_2 K1_2 109.1(3) . . ?
C16_2 O6_2 K1_2 112.3(3) . . ?
C6_2 C1_2 O1_2 125.5(6) . . ?
C6_2 C1_2 C2_2 119.7(6) . . ?
O1_2 C1_2 C2_2 114.8(4) . . ?
C3_2 C2_2 O6_2 125.1(6) . . ?
C3_2 C2_2 C1_2 120.2(6) . . ?
O6_2 C2_2 C1_2 114.7(4) . . ?
C3_2 C2_2 K1_2 136.8(4) . . ?
O6_2 C2_2 K1_2 48.5(2) . . ?
C1_2 C2_2 K1_2 83.3(3) . . ?
C2_2 C3_2 C4_2 118.8(8) . . ?
C5_2 C4_2 C3_2 121.5(7) . . ?
C4_2 C5_2 C6_2 119.8(7) . . ?
C1_2 C6_2 C5_2 119.9(7) . . ?
O1_2 C7_2 C8_2 108.9(4) . . ?
O2_2 C8_2 C7_2 108.6(5) . . ?
O2_2 C9_2 C10_2 107.6(4) . . ?
O3_2 C10_2 C9_2 111.4(5) . . ?
O3_2 C10_2 K1_2 47.6(2) . . ?
C9_2 C10_2 K1_2 80.1(3) . . ?
O3_2 C11_2 C12_2 107.7(5) . . ?
O4_2 C12_2 C11_2 107.5(5) . . ?
O4_2 C13_2 C14_2 108.8(5) . . ?
O5_2 C14_2 C13_2 109.5(6) . . ?
O5_2 C15_2 C16_2 108.3(4) . . ?
O6_2 C16_2 C15_2 105.9(4) . . ?
O6_2 C16_2 K1_2 45.2(2) . . ?
C15_2 C16_2 K1_2 83.8(3) . . ?
C3_3 O2_3 C4_3 109.2(9) . . ?
C3_3 O2_3 K1_2 119.7(6) . . ?
C4_3 O2_3 K1_2 110.7(8) . . ?
C1_3 O1_3 C2_3 112.1(9) . . ?
C1_3 O1_3 K1_2 126.4(6) . . ?
C2_3 O1_3 K1_2 112.7(6) . . ?
O1_3 C2_3 C3_3 107.2(10) . . ?
O2_3 C3_3 C2_3 107.6(10) . . ?
O2_3 C4_3 K1_2 47.0(6) . . ?
C3_4 O2_4 C4_4 110.7(10) . . ?
C3_4 O2_4 K1_2 114.2(7) . . ?
C4_4 O2_4 K1_2 117.4(7) . . ?
O1_4 C2_4 C3_4 108.6(11) . . ?
O1_4 C2_4 K1_2 44.6(5) . . ?
C3_4 C2_4 K1_2 83.5(6) . . ?
C1_4 O1_4 C2_4 111.7(9) . . ?
C1_4 O1_4 K1_2 119.8(7) . . ?
C2_4 O1_4 K1_2 113.3(7) . . ?
O2_4 C3_4 C2_4 109.3(10) . . ?
C1_5 C2_5 C3_5 119.0(8) . . ?
C2_5 C3_5 C3_5 116.4(10) . 3_766 ?

loop_
_geom_bond_atom_site_label_1
_geom_bond_atom_site_label_2
_geom_bond_distance
_geom_bond_site_symmetry_2
_geom_bond_publ_flag
Bi1_1 Ga1_1 2.6992(5) . ?
Bi1_1 Bi2_1 2.9266(3) . ?
Bi2_1 Ga2_1 2.6759(5) . ?
Ga1_1 N5_1 1.890(4) . ?
Ga1_1 N2_1 2.040(3) . ?
Ga1_1 N1_1 2.057(3) . ?
Ga2_1 N6_1 1.902(3) . ?
Ga2_1 N3_1 2.025(3) . ?
Ga2_1 N4_1 2.036(3) . ?
N1_1 C1_1 1.332(5) . ?
N1_1 C6_1 1.455(5) . ?
N2_1 C3_1 1.336(5) . ?
N2_1 C18_1 1.449(5) . ?
N3_1 C30_1 1.339(5) . ?
N3_1 C35_1 1.455(5) . ?
N4_1 C32_1 1.328(5) . ?
N4_1 C47_1 1.443(5) . ?
N5_1 C59_1 1.454(5) . ?
N5_1 C61_1 1.461(5) . ?
N6_1 C65_1 1.41(3) . ?
N6_1 C63_1 1.455(8) . ?
N6_1 C65'_1 1.49(7) . ?
N6_1 C63'_1 1.509(15) . ?
C1_1 C2_1 1.406(6) . ?
C1_1 C4_1 1.515(6) . ?
C2_1 C3_1 1.406(6) . ?
C3_1 C5_1 1.520(6) . ?
C6_1 C11_1 1.408(6) . ?
C6_1 C7_1 1.408(6) . ?
C7_1 C8_1 1.399(6) . ?
C7_1 C12_1 1.509(7) . ?
C8_1 C9_1 1.368(7) . ?
C9_1 C10_1 1.373(7) . ?
C10_1 C11_1 1.409(6) . ?
C11_1 C15_1 1.524(7) . ?
C12_1 C13_1 1.535(6) . ?
C12_1 C14_1 1.546(6) . ?
C15_1 C17_1 1.518(6) . ?
C15_1 C16_1 1.534(6) . ?
C18_1 C19_1 1.404(6) . ?
C18_1 C23_1 1.409(6) . ?
C19_1 C20_1 1.403(6) . ?
C19_1 C24_1 1.517(7) . ?
C20_1 C21_1 1.367(8) . ?
C21_1 C22_1 1.373(8) . ?
C22_1 C23_1 1.406(6) . ?
C23_1 C27_1 1.527(7) . ?
C24_1 C26_1 1.526(9) . ?
C24_1 C25_1 1.558(9) . ?
C27_1 C29_1 1.525(7) . ?
C27_1 C28_1 1.529(7) . ?
C30_1 C31_1 1.399(5) . ?
C30_1 C33_1 1.513(5) . ?
C31_1 C32_1 1.399(5) . ?
C32_1 C34_1 1.520(5) . ?
C35_1 C36_1 1.401(6) . ?
C35_1 C40_1 1.404(6) . ?
C36_1 C37_1 1.400(6) . ?
C36_1 C41_1 1.507(7) . ?
C37_1 C38_1 1.381(7) . ?
C38_1 C39_1 1.380(7) . ?
C39_1 C40_1 1.400(6) . ?
C40_1 C44_1 1.531(6) . ?
C41_1 C42_1 1.532(6) . ?
C41_1 C43_1 1.547(6) . ?
C44_1 C46_1 1.524(6) . ?
C44_1 C45_1 1.539(7) . ?
C47_1 C52_1 1.404(6) . ?
C47_1 C48_1 1.410(5) . ?
C48_1 C49_1 1.393(6) . ?
C48_1 C53_1 1.504(6) . ?
C49_1 C50_1 1.376(7) . ?
C50_1 C51_1 1.377(6) . ?
C51_1 C52_1 1.387(6) . ?
C52_1 C56_1 1.534(6) . ?
C53_1 C54_1 1.533(7) . ?
C53_1 C55_1 1.547(7) . ?
C56_1 C57_1 1.519(6) . ?
C56_1 C58_1 1.521(6) . ?
C59_1 C60_1 1.520(6) . ?
C61_1 C62_1 1.528(7) . ?
C63_1 C64_1 1.521(9) . ?
C63'_1 C64'_1 1.535(13) . ?
C65_1 C66_1 1.517(13) . ?
C65'_1 C66'_1 1.529(17) . ?
K1_2 O1_4 2.673(8) . ?
K1_2 O6_2 2.710(3) . ?
K1_2 O2_2 2.721(3) . ?
K1_2 O3_2 2.757(4) . ?
K1_2 O2_3 2.762(8) . ?
K1_2 O4_2 2.784(4) . ?
K1_2 O5_2 2.808(3) . ?
K1_2 O1_3 2.851(10) . ?
K1_2 O2_4 2.858(9) . ?
K1_2 O1_2 2.902(3) . ?
K1_2 C2_2 3.419(5) . ?
K1_2 C2_4 3.494(11) . ?
O1_2 C1_2 1.385(6) . ?
O1_2 C7_2 1.431(6) . ?
O2_2 C9_2 1.422(6) . ?
O2_2 C8_2 1.432(6) . ?
O3_2 C10_2 1.417(7) . ?
O3_2 C11_2 1.418(7) . ?
O4_2 C12_2 1.426(8) . ?
O4_2 C13_2 1.430(7) . ?
O5_2 C15_2 1.404(6) . ?
O5_2 C14_2 1.430(7) . ?
O6_2 C2_2 1.378(6) . ?
O6_2 C16_2 1.456(6) . ?
C1_2 C6_2 1.373(7) . ?
C1_2 C2_2 1.400(8) . ?
C2_2 C3_2 1.377(7) . ?
C3_2 C4_2 1.391(11) . ?
C4_2 C5_2 1.355(13) . ?
C5_2 C6_2 1.397(11) . ?
C7_2 C8_2 1.476(8) . ?
C9_2 C10_2 1.509(8) . ?
C11_2 C12_2 1.512(10) . ?
C13_2 C14_2 1.469(10) . ?
C15_2 C16_2 1.468(8) . ?
O2_3 C3_3 1.427(13) . ?
O2_3 C4_3 1.428(12) . ?
O1_3 C1_3 1.412(10) . ?
O1_3 C2_3 1.427(10) . ?
C2_3 C3_3 1.548(18) . ?
C1_4 O1_4 1.428(10) . ?
O2_4 C3_4 1.393(10) . ?
O2_4 C4_4 1.446(11) . ?
C2_4 O1_4 1.429(12) . ?
C2_4 C3_4 1.538(19) . ?
C1_5 C2_5 1.387(11) . ?
C2_5 C3_5 1.490(12) . ?
C3_5 C3_5 1.515(15) 3_766 ?
